data_4032144
loop_
_publ_author_name
'Liu, Qiang'
'Wang, Junlei'
'Li, Dazhi'
'Yang, Chao'
'Xia, Wujiong'

_publ_section_title
;
 Photoinduced Intermolecular [4+2] Cycloaddition Reaction for Construction
 of Benzobicyclo[2.2.2]octane Skeletons.
;
_journal_issue 3
_journal_name_full 'The Journal of organic chemistry'
_journal_page_first 1389
_journal_page_last 1402
_journal_paper_doi 10.1021/acs.joc.6b02547
_journal_volume 82
_journal_year 2017
_chemical_formula_moiety 'C22 H25 N O6'
_chemical_formula_sum 'C22 H25 N O6'
_chemical_formula_weight 399.43
_chemical_name_systematic
;
 ?
;
_space_group_crystal_system triclinic
_space_group_IT_number 2
_space_group_name_Hall '-P 1'
_space_group_name_H-M_alt 'P -1'
_symmetry_space_group_name_Hall '-P 1'
_symmetry_space_group_name_H-M 'P -1'
_atom_sites_solution_hydrogens geom
_atom_sites_solution_primary iterative
_audit_creation_date 2016-06-20
_audit_creation_method
;
Olex2 1.2
(compiled 2016.02.19 svn.r3266 for OlexSys, GUI svn.r5155)
;
_cell_angle_alpha 76.523(8)
_cell_angle_beta 80.432(9)
_cell_angle_gamma 64.208(9)
_cell_formula_units_Z 2
_cell_length_a 10.0753(11)
_cell_length_b 10.3677(8)
_cell_length_c 11.4126(13)
_cell_measurement_reflns_used 2050
_cell_measurement_temperature 293(2)
_cell_measurement_theta_max 25.5040
_cell_measurement_theta_min 3.7420
_cell_volume 1041.0(2)
_computing_cell_refinement 'CrysAlisPro 1.171.38.41 (Rigaku OD, 2015)'
_computing_data_collection 'CrysAlisPro 1.171.38.41 (Rigaku OD, 2015)'
_computing_data_reduction 'CrysAlisPro 1.171.38.41 (Rigaku OD, 2015)'
_computing_molecular_graphics 'Olex2 (Dolomanov et al., 2009)'
_computing_publication_material 'Olex2 (Dolomanov et al., 2009)'
_computing_structure_refinement 'ShelXL (Sheldrick, 2015)'
_computing_structure_solution
;
Superflip (Palatinus & Chapuis, 2007;Palatinus & van der Lee, 2008;
Palatinus et al., 2012)
;
_diffrn_ambient_temperature 293(2)
_diffrn_detector 'CCD plate'
_diffrn_detector_area_resol_mean 15.9737
_diffrn_detector_type Eos
_diffrn_measured_fraction_theta_full 0.983
_diffrn_measured_fraction_theta_max 0.983
_diffrn_measurement_details
;
List of Runs (angles in degrees, time in seconds):

  # Type    Start    End  Width  t~exp~   \w     \q     \k     \f   Frames
--------------------------------------------------------------------------
  1  \w    -50.00  40.00   1.00    4.00    --   18.81 -57.00  90.00   90
  2  \w     44.00  91.00   1.00    4.00    --   18.81-178.00   0.00   47
  3  \w    -50.00  37.00   1.00    4.00    --   18.81 -57.00 -30.00   87
  4  \w    -36.00  51.00   1.00    4.00    --   18.81   0.00   0.00   87
  5  \w    -20.00  60.00   1.00    4.00    --   18.81 -99.00-150.00   80
  6  \w    -58.00 -21.00   1.00    4.00    --  -19.74  89.00  71.00   37
  7  \w    -25.00  10.00   1.00    4.00    --  -19.74 -89.00 -44.00   35
;
_diffrn_measurement_device 'four-circle diffractometer'
_diffrn_measurement_device_type 'SuperNova, Dual, Cu at zero, Eos'
_diffrn_measurement_method '\w scans'
_diffrn_orient_matrix_type 'CrysAlisPro convention (1999,Acta A55,543-557)'
_diffrn_orient_matrix_UB_11 0.0413930000
_diffrn_orient_matrix_UB_12 0.0061234000
_diffrn_orient_matrix_UB_13 -0.0560924000
_diffrn_orient_matrix_UB_21 -0.0478429000
_diffrn_orient_matrix_UB_22 0.0749191000
_diffrn_orient_matrix_UB_23 -0.0139745000
_diffrn_orient_matrix_UB_31 0.0463130000
_diffrn_orient_matrix_UB_32 0.0178567000
_diffrn_orient_matrix_UB_33 0.0276665000
_diffrn_radiation_monochromator mirror
_diffrn_radiation_probe x-ray
_diffrn_radiation_type MoK\a
_diffrn_radiation_wavelength 0.71073
_diffrn_reflns_av_R_equivalents 0.0337
_diffrn_reflns_av_unetI/netI 0.0498
_diffrn_reflns_Laue_measured_fraction_full 0.983
_diffrn_reflns_Laue_measured_fraction_max 0.983
_diffrn_reflns_limit_h_max 12
_diffrn_reflns_limit_h_min -12
_diffrn_reflns_limit_k_max 12
_diffrn_reflns_limit_k_min -9
_diffrn_reflns_limit_l_max 13
_diffrn_reflns_limit_l_min -13
_diffrn_reflns_number 7802
_diffrn_reflns_point_group_measured_fraction_full 0.983
_diffrn_reflns_point_group_measured_fraction_max 0.983
_diffrn_reflns_theta_full 25.242
_diffrn_reflns_theta_max 25.348
_diffrn_reflns_theta_min 3.129
_diffrn_source 'micro-focus sealed X-ray tube'
_diffrn_source_type 'SuperNova (Mo) X-ray Source'
_exptl_absorpt_coefficient_mu 0.093
_exptl_absorpt_correction_T_max 1.00000
_exptl_absorpt_correction_T_min 0.91246
_exptl_absorpt_correction_type multi-scan
_exptl_absorpt_process_details
;
CrysAlisPro 1.171.38.41 (Rigaku Oxford Diffraction, 2015)
Empirical absorption correction using spherical harmonics,
 implemented in SCALE3 ABSPACK scaling algorithm.
;
_exptl_crystal_density_diffrn 1.274
_exptl_crystal_description block
_exptl_crystal_F_000 424
_refine_diff_density_max 0.545
_refine_diff_density_min -0.215
_refine_diff_density_rms 0.044
_refine_ls_extinction_method none
_refine_ls_goodness_of_fit_ref 1.022
_refine_ls_hydrogen_treatment constr
_refine_ls_matrix_type full
_refine_ls_number_parameters 298
_refine_ls_number_reflns 3753
_refine_ls_number_restraints 36
_refine_ls_restrained_S_all 1.027
_refine_ls_R_factor_all 0.0904
_refine_ls_R_factor_gt 0.0597
_refine_ls_shift/su_max 0.000
_refine_ls_shift/su_mean 0.000
_refine_ls_structure_factor_coef Fsqd
_refine_ls_weighting_details 'w=1/[\s^2^(Fo^2^)+(0.0851P)^2^+0.1577P] where P=(Fo^2^+2Fc^2^)/3'
_refine_ls_weighting_scheme calc
_refine_ls_wR_factor_gt 0.1468
_refine_ls_wR_factor_ref 0.1741
_reflns_Friedel_coverage 0.000
_reflns_number_gt 2501
_reflns_number_total 3753
_reflns_threshold_expression 'I > 2\s(I)'
_cod_data_source_file jo6b02547_si_002.cif
_cod_data_source_block 20160619
_cod_depositor_comments 'Adding full bibliography for 4032144.cif.'
_cod_database_code 4032144
_chemical_oxdiff_formula 'C H N O'
_shelx_space_group_comment
;
The symmetry employed for this shelxl refinement is uniquely defined
by the following loop, which should always be used as a source of
symmetry information in preference to the above space-group names.
They are only intended as comments.
;
_reflns_odcompleteness_completeness 99.77
_reflns_odcompleteness_iscentric 1
_reflns_odcompleteness_theta 26.32
_olex2_refinement_description
;
1. Fixed Uiso
 At 1.2 times of:
  All C(H) groups
 At 1.5 times of:
  All C(H,H,H) groups
2. Uiso/Uaniso restraints and constraints
C2 \\sim C2A \\sim C3 \\sim C3A \\sim C4 \\sim C4A: within 2A with sigma of
0.01 and sigma for terminal atoms of 0.02
3. Others
 Sof(C2A)=Sof(H2AA)=Sof(H2AB)=Sof(H2AC)=Sof(C3A)=Sof(H3AA)=Sof(H3AB)=Sof(H3AC)=
 Sof(C4A)=Sof(H4AA)=Sof(H4AB)=Sof(H4AC)=1-FVAR(1)
 Sof(C2)=Sof(H2A)=Sof(H2B)=Sof(H2C)=Sof(C3)=Sof(H3A)=Sof(H3B)=Sof(H3C)=Sof(C4)=
 Sof(H4A)=Sof(H4B)=Sof(H4C)=FVAR(1)
4.a Ternary CH refined with riding coordinates:
 C7(H7), C8(H8), C9(H9), C10(H10), C17(H17), C18(H18)
4.b Aromatic/amide H refined with riding coordinates:
 C13(H13), C14(H14), C15(H15), C16(H16)
4.c Idealised Me refined as rotating group:
 C2(H2A,H2B,H2C), C2A(H2AA,H2AB,H2AC), C3(H3A,H3B,H3C), C3A(H3AA,H3AB,H3AC),
 C4(H4A,H4B,H4C), C4A(H4AA,H4AB,H4AC), C21(H21A,H21B,H21C), C22(H22A,H22B,H22C)
;
_shelx_shelxl_version_number 2014/7
_olex2_submission_special_instructions 'No special instructions were received'
_oxdiff_exptl_absorpt_empirical_details
;
Empirical correction (ABSPACK) includes:
- Absorption correction using spherical harmonics
- Frame scaling
;
_oxdiff_exptl_absorpt_empirical_full_max 1.372
_oxdiff_exptl_absorpt_empirical_full_min 0.725

loop_
_space_group_symop_operation_xyz
'x, y, z'
'-x, -y, -z'

loop_
_atom_site_label
_atom_site_type_symbol
_atom_site_fract_x
_atom_site_fract_y
_atom_site_fract_z
_atom_site_U_iso_or_equiv
_atom_site_adp_type
_atom_site_occupancy
_atom_site_site_symmetry_order
_atom_site_calc_flag
_atom_site_refinement_flags_posn
_atom_site_refinement_flags_adp
_atom_site_refinement_flags_occupancy
_atom_site_disorder_assembly
_atom_site_disorder_group
O1 O 0.5063(2) 0.6850(3) 0.52801(18) 0.0881(7) Uani 1 1 d . . . . .
O2 O 0.3868(2) 0.7152(2) 0.15259(18) 0.0701(6) Uani 1 1 d . . . . .
O3 O 1.0907(2) 0.5443(2) 0.3476(2) 0.0784(6) Uani 1 1 d . . . . .
O4 O 1.1705(2) 0.3759(2) 0.23144(19) 0.0734(6) Uani 1 1 d . . . . .
O5 O 0.8776(3) 0.2417(2) 0.21622(19) 0.0794(6) Uani 1 1 d . . . . .
O6 O 0.9196(2) 0.3351(2) 0.02443(17) 0.0641(5) Uani 1 1 d . . . . .
N1 N 0.4152(2) 0.7400(2) 0.34177(18) 0.0476(5) Uani 1 1 d . . . . .
C1 C 0.2733(3) 0.8742(3) 0.3551(2) 0.0543(7) Uani 1 1 d . . . . .
C2 C 0.1438(5) 0.8376(5) 0.3556(6) 0.0896(16) Uani 0.774(6) 1 d . U P A 1
H2A H 0.1539 0.7977 0.2850 0.134 Uiso 0.774(6) 1 calc GR . P A 1
H2B H 0.0538 0.9243 0.3555 0.134 Uiso 0.774(6) 1 calc GR . P A 1
H2C H 0.1413 0.7674 0.4267 0.134 Uiso 0.774(6) 1 calc GR . P A 1
C2A C 0.1807(19) 0.8339(19) 0.4637(18) 0.101(6) Uani 0.226(6) 1 d . U P A 2
H2AA H 0.1492 0.7652 0.4474 0.152 Uiso 0.226(6) 1 calc GR . P A 2
H2AB H 0.0956 0.9199 0.4799 0.152 Uiso 0.226(6) 1 calc GR . P A 2
H2AC H 0.2385 0.7913 0.5327 0.152 Uiso 0.226(6) 1 calc GR . P A 2
C3 C 0.2767(6) 0.9902(5) 0.2473(5) 0.1008(19) Uani 0.774(6) 1 d . U P A 1
H3A H 0.3676 1.0009 0.2421 0.151 Uiso 0.774(6) 1 calc GR . P A 1
H3B H 0.1949 1.0811 0.2567 0.151 Uiso 0.774(6) 1 calc GR . P A 1
H3C H 0.2700 0.9621 0.1749 0.151 Uiso 0.774(6) 1 calc GR . P A 1
C3A C 0.323(2) 0.9871(17) 0.377(3) 0.116(6) Uani 0.226(6) 1 d . U P A 2
H3AA H 0.3830 0.9463 0.4451 0.174 Uiso 0.226(6) 1 calc GR . P A 2
H3AB H 0.2382 1.0729 0.3934 0.174 Uiso 0.226(6) 1 calc GR . P A 2
H3AC H 0.3803 1.0123 0.3068 0.174 Uiso 0.226(6) 1 calc GR . P A 2
C4 C 0.2584(7) 0.9260(7) 0.4714(6) 0.117(2) Uani 0.774(6) 1 d . U P A 1
H4A H 0.2624 0.8490 0.5385 0.176 Uiso 0.774(6) 1 calc GR . P A 1
H4B H 0.1656 1.0086 0.4775 0.176 Uiso 0.774(6) 1 calc GR . P A 1
H4C H 0.3378 0.9533 0.4725 0.176 Uiso 0.774(6) 1 calc GR . P A 1
C4A C 0.173(2) 0.928(2) 0.2463(17) 0.109(6) Uani 0.226(6) 1 d . U P A 2
H4AA H 0.2344 0.9188 0.1719 0.163 Uiso 0.226(6) 1 calc GR . P A 2
H4AB H 0.1064 1.0288 0.2447 0.163 Uiso 0.226(6) 1 calc GR . P A 2
H4AC H 0.1178 0.8708 0.2557 0.163 Uiso 0.226(6) 1 calc GR . P A 2
C5 C 0.5207(3) 0.6652(3) 0.4264(2) 0.0539(6) Uani 1 1 d . . . . .
C6 C 0.4594(3) 0.6774(3) 0.2386(2) 0.0463(6) Uani 1 1 d . . . . .
C7 C 0.6553(3) 0.5523(3) 0.3716(2) 0.0495(6) Uani 1 1 d . . . . .
H7 H 0.6757 0.4556 0.4210 0.059 Uiso 1 1 calc R . . . .
C8 C 0.6131(2) 0.5583(2) 0.2479(2) 0.0440(6) Uani 1 1 d . . . . .
H8 H 0.6138 0.4652 0.2422 0.053 Uiso 1 1 calc R . . . .
C9 C 0.7924(3) 0.5861(3) 0.3590(2) 0.0457(6) Uani 1 1 d . . . . .
H9 H 0.8189 0.5856 0.4379 0.055 Uiso 1 1 calc R . . . .
C10 C 0.7195(2) 0.5992(2) 0.1472(2) 0.0413(5) Uani 1 1 d . . . . .
H10 H 0.6907 0.6085 0.0667 0.050 Uiso 1 1 calc R . . . .
C11 C 0.7573(2) 0.7323(2) 0.2777(2) 0.0429(6) Uani 1 1 d . . . . .
C12 C 0.7164(2) 0.7400(2) 0.1652(2) 0.0398(5) Uani 1 1 d . . . . .
C13 C 0.6757(3) 0.8689(3) 0.0816(2) 0.0500(6) Uani 1 1 d . . . . .
H13 H 0.6492 0.8735 0.0059 0.060 Uiso 1 1 calc R . . . .
C14 C 0.7574(3) 0.8548(3) 0.3065(3) 0.0562(7) Uani 1 1 d . . . . .
H14 H 0.7853 0.8506 0.3814 0.067 Uiso 1 1 calc R . . . .
C15 C 0.7158(3) 0.9839(3) 0.2229(3) 0.0650(8) Uani 1 1 d . . . . .
H15 H 0.7158 1.0662 0.2423 0.078 Uiso 1 1 calc R . . . .
C16 C 0.6750(3) 0.9911(3) 0.1127(3) 0.0609(7) Uani 1 1 d . . . . .
H16 H 0.6465 1.0785 0.0578 0.073 Uiso 1 1 calc R . . . .
C17 C 0.9177(3) 0.4670(3) 0.2962(2) 0.0465(6) Uani 1 1 d . . . . .
H17 H 0.9237 0.3723 0.3422 0.056 Uiso 1 1 calc R . . . .
C18 C 0.8794(2) 0.4803(2) 0.1667(2) 0.0427(6) Uani 1 1 d . . . . .
H18 H 0.9479 0.5118 0.1091 0.051 Uiso 1 1 calc R . . . .
C19 C 0.8936(3) 0.3378(3) 0.1417(2) 0.0494(6) Uani 1 1 d . . . . .
C20 C 1.0665(3) 0.4703(3) 0.2961(2) 0.0527(6) Uani 1 1 d . . . . .
C21 C 1.3183(3) 0.3686(4) 0.2245(4) 0.0912(11) Uani 1 1 d . . . . .
H21A H 1.3849 0.2937 0.1804 0.137 Uiso 1 1 calc GR . . . .
H21B H 1.3494 0.3465 0.3046 0.137 Uiso 1 1 calc GR . . . .
H21C H 1.3187 0.4606 0.1838 0.137 Uiso 1 1 calc GR . . . .
C22 C 0.9266(4) 0.2086(4) -0.0145(3) 0.0787(9) Uani 1 1 d . . . . .
H22A H 0.9578 0.2133 -0.0990 0.118 Uiso 1 1 calc GR . . . .
H22B H 0.8307 0.2070 -0.0009 0.118 Uiso 1 1 calc GR . . . .
H22C H 0.9961 0.1218 0.0307 0.118 Uiso 1 1 calc GR . . . .

loop_
_atom_site_aniso_label
_atom_site_aniso_U_11
_atom_site_aniso_U_22
_atom_site_aniso_U_33
_atom_site_aniso_U_23
_atom_site_aniso_U_13
_atom_site_aniso_U_12
O1 0.0728(14) 0.128(2) 0.0458(12) -0.0260(12) 0.0000(10) -0.0212(13)
O2 0.0554(11) 0.0814(14) 0.0698(13) -0.0285(11) -0.0156(10) -0.0136(10)
O3 0.0644(13) 0.0890(16) 0.0946(16) -0.0380(13) -0.0114(11) -0.0310(12)
O4 0.0447(10) 0.0745(14) 0.0987(15) -0.0354(12) -0.0106(10) -0.0109(10)
O5 0.1135(18) 0.0473(12) 0.0807(14) -0.0118(10) 0.0095(12) -0.0421(12)
O6 0.0799(13) 0.0614(12) 0.0651(13) -0.0275(9) 0.0086(10) -0.0388(10)
N1 0.0477(11) 0.0436(12) 0.0497(12) -0.0109(9) -0.0003(9) -0.0170(9)
C1 0.0531(15) 0.0457(15) 0.0562(16) -0.0140(12) 0.0013(12) -0.0127(12)
C2 0.054(2) 0.082(3) 0.127(5) -0.030(3) 0.010(3) -0.023(2)
C2A 0.073(9) 0.077(9) 0.108(10) -0.026(8) 0.021(8) 0.006(7)
C3 0.089(3) 0.045(2) 0.125(4) 0.002(2) 0.028(3) -0.009(2)
C3A 0.101(10) 0.045(7) 0.163(12) -0.047(8) 0.028(10) 0.006(7)
C4 0.096(4) 0.117(5) 0.116(4) -0.072(4) -0.014(3) 0.006(3)
C4A 0.083(9) 0.092(10) 0.103(10) -0.030(8) -0.006(8) 0.014(8)
C5 0.0549(15) 0.0618(17) 0.0435(15) -0.0055(12) -0.0005(12) -0.0259(13)
C6 0.0453(13) 0.0459(14) 0.0508(15) -0.0111(11) -0.0040(11) -0.0203(11)
C7 0.0501(14) 0.0433(14) 0.0456(14) 0.0055(11) -0.0033(11) -0.0173(11)
C8 0.0459(13) 0.0362(12) 0.0523(14) -0.0106(10) -0.0009(11) -0.0187(10)
C9 0.0507(14) 0.0490(14) 0.0347(12) -0.0040(10) -0.0080(10) -0.0183(11)
C10 0.0469(13) 0.0380(13) 0.0386(13) -0.0044(10) -0.0080(10) -0.0167(10)
C11 0.0419(12) 0.0398(13) 0.0463(14) -0.0086(10) -0.0035(10) -0.0158(10)
C12 0.0402(12) 0.0372(13) 0.0409(13) -0.0051(10) -0.0035(10) -0.0158(10)
C13 0.0551(14) 0.0433(14) 0.0482(14) -0.0014(11) -0.0043(11) -0.0206(12)
C14 0.0596(16) 0.0557(16) 0.0615(16) -0.0219(13) -0.0045(13) -0.0258(13)
C15 0.0703(18) 0.0442(16) 0.089(2) -0.0225(15) -0.0018(16) -0.0281(14)
C16 0.0630(17) 0.0378(14) 0.077(2) -0.0006(13) -0.0013(14) -0.0224(13)
C17 0.0488(14) 0.0374(13) 0.0492(14) -0.0003(10) -0.0092(11) -0.0159(11)
C18 0.0446(13) 0.0376(13) 0.0475(14) -0.0083(10) -0.0002(10) -0.0193(11)
C19 0.0433(14) 0.0407(14) 0.0622(17) -0.0147(13) 0.0025(12) -0.0152(11)
C20 0.0539(15) 0.0476(15) 0.0536(16) -0.0037(12) -0.0164(12) -0.0167(12)
C21 0.0468(17) 0.116(3) 0.109(3) -0.042(2) -0.0114(17) -0.0192(18)
C22 0.085(2) 0.075(2) 0.095(2) -0.0485(18) 0.0071(18) -0.0385(18)

loop_
_atom_type_symbol
_atom_type_description
_atom_type_scat_dispersion_real
_atom_type_scat_dispersion_imag
_atom_type_scat_source
C C 0.0033 0.0016 'International Tables Vol C Tables 4.2.6.8 and 6.1.1.4'
H H 0.0000 0.0000 'International Tables Vol C Tables 4.2.6.8 and 6.1.1.4'
N N 0.0061 0.0033 'International Tables Vol C Tables 4.2.6.8 and 6.1.1.4'
O O 0.0106 0.0060 'International Tables Vol C Tables 4.2.6.8 and 6.1.1.4'

loop_
_geom_angle_atom_site_label_1
_geom_angle_atom_site_label_2
_geom_angle_atom_site_label_3
_geom_angle
C20 O4 C21 116.4(2)
C19 O6 C22 117.1(2)
C5 N1 C1 126.1(2)
C6 N1 C1 123.28(19)
C6 N1 C5 110.6(2)
N1 C1 C3A 104.8(6)
N1 C1 C4A 113.8(6)
C2 C1 N1 108.9(2)
C2 C1 C3 111.1(4)
C2 C1 C4 107.6(4)
C2A C1 N1 107.9(6)
C2A C1 C3A 110.9(13)
C2A C1 C4A 104.9(12)
C3 C1 N1 106.4(2)
C3A C1 C4A 114.5(13)
C4 C1 N1 112.3(3)
C4 C1 C3 110.7(4)
C1 C2 H2A 109.5
C1 C2 H2B 109.5
C1 C2 H2C 109.5
H2A C2 H2B 109.5
H2A C2 H2C 109.5
H2B C2 H2C 109.5
C1 C2A H2AA 109.5
C1 C2A H2AB 109.5
C1 C2A H2AC 109.5
H2AA C2A H2AB 109.5
H2AA C2A H2AC 109.5
H2AB C2A H2AC 109.5
C1 C3 H3A 109.5
C1 C3 H3B 109.5
C1 C3 H3C 109.5
H3A C3 H3B 109.5
H3A C3 H3C 109.5
H3B C3 H3C 109.5
C1 C3A H3AA 109.5
C1 C3A H3AB 109.5
C1 C3A H3AC 109.5
H3AA C3A H3AB 109.5
H3AA C3A H3AC 109.5
H3AB C3A H3AC 109.5
C1 C4 H4A 109.5
C1 C4 H4B 109.5
C1 C4 H4C 109.5
H4A C4 H4B 109.5
H4A C4 H4C 109.5
H4B C4 H4C 109.5
C1 C4A H4AA 109.5
C1 C4A H4AB 109.5
C1 C4A H4AC 109.5
H4AA C4A H4AB 109.5
H4AA C4A H4AC 109.5
H4AB C4A H4AC 109.5
O1 C5 N1 125.5(3)
O1 C5 C7 124.9(2)
N1 C5 C7 109.6(2)
O2 C6 N1 125.2(2)
O2 C6 C8 124.8(2)
N1 C6 C8 110.0(2)
C5 C7 H7 109.8
C5 C7 C8 104.85(19)
C5 C7 C9 111.9(2)
C8 C7 H7 109.8
C8 C7 C9 110.44(19)
C9 C7 H7 109.8
C6 C8 C7 104.64(19)
C6 C8 H8 110.7
C6 C8 C10 109.76(19)
C7 C8 H8 110.7
C7 C8 C10 110.27(18)
C10 C8 H8 110.7
C7 C9 H9 111.3
C7 C9 C17 105.91(19)
C11 C9 C7 107.55(18)
C11 C9 H9 111.3
C11 C9 C17 109.32(18)
C17 C9 H9 111.3
C8 C10 H10 111.3
C8 C10 C18 108.23(17)
C12 C10 C8 107.31(18)
C12 C10 H10 111.3
C12 C10 C18 107.19(17)
C18 C10 H10 111.3
C12 C11 C9 113.8(2)
C14 C11 C9 126.7(2)
C14 C11 C12 119.5(2)
C11 C12 C10 113.60(19)
C13 C12 C10 125.7(2)
C13 C12 C11 120.7(2)
C12 C13 H13 120.5
C12 C13 C16 118.9(2)
C16 C13 H13 120.5
C11 C14 H14 120.1
C11 C14 C15 119.7(2)
C15 C14 H14 120.1
C14 C15 H15 119.7
C16 C15 C14 120.6(2)
C16 C15 H15 119.7
C13 C16 H16 119.7
C15 C16 C13 120.6(2)
C15 C16 H16 119.7
C9 C17 H17 107.6
C9 C17 C18 110.09(18)
C18 C17 H17 107.6
C20 C17 C9 112.1(2)
C20 C17 H17 107.6
C20 C17 C18 111.69(19)
C10 C18 H18 108.2
C17 C18 C10 109.21(18)
C17 C18 H18 108.2
C19 C18 C10 110.15(17)
C19 C18 C17 112.67(19)
C19 C18 H18 108.2
O5 C19 O6 123.9(2)
O5 C19 C18 125.3(2)
O6 C19 C18 110.8(2)
O3 C20 O4 123.5(2)
O3 C20 C17 125.5(3)
O4 C20 C17 111.0(2)
O4 C21 H21A 109.5
O4 C21 H21B 109.5
O4 C21 H21C 109.5
H21A C21 H21B 109.5
H21A C21 H21C 109.5
H21B C21 H21C 109.5
O6 C22 H22A 109.5
O6 C22 H22B 109.5
O6 C22 H22C 109.5
H22A C22 H22B 109.5
H22A C22 H22C 109.5
H22B C22 H22C 109.5

loop_
_geom_bond_atom_site_label_1
_geom_bond_atom_site_label_2
_geom_bond_distance
O1 C5 1.199(3)
O2 C6 1.209(3)
O3 C20 1.189(3)
O4 C20 1.336(3)
O4 C21 1.447(3)
O5 C19 1.201(3)
O6 C19 1.324(3)
O6 C22 1.449(3)
N1 C1 1.517(3)
N1 C5 1.392(3)
N1 C6 1.391(3)
C1 C2 1.507(5)
C1 C2A 1.515(17)
C1 C3 1.514(5)
C1 C3A 1.54(2)
C1 C4 1.507(6)
C1 C4A 1.572(17)
C2 H2A 0.9600
C2 H2B 0.9600
C2 H2C 0.9600
C2A H2AA 0.9600
C2A H2AB 0.9600
C2A H2AC 0.9600
C3 H3A 0.9600
C3 H3B 0.9600
C3 H3C 0.9600
C3A H3AA 0.9600
C3A H3AB 0.9600
C3A H3AC 0.9600
C4 H4A 0.9600
C4 H4B 0.9600
C4 H4C 0.9600
C4A H4AA 0.9600
C4A H4AB 0.9600
C4A H4AC 0.9600
C5 C7 1.509(4)
C6 C8 1.504(3)
C7 H7 0.9800
C7 C8 1.521(3)
C7 C9 1.544(3)
C8 H8 0.9800
C8 C10 1.552(3)
C9 H9 0.9800
C9 C11 1.507(3)
C9 C17 1.545(3)
C10 H10 0.9800
C10 C12 1.508(3)
C10 C18 1.558(3)
C11 C12 1.387(3)
C11 C14 1.385(3)
C12 C13 1.387(3)
C13 H13 0.9300
C13 C16 1.390(4)
C14 H14 0.9300
C14 C15 1.387(4)
C15 H15 0.9300
C15 C16 1.364(4)
C16 H16 0.9300
C17 H17 0.9800
C17 C18 1.550(3)
C17 C20 1.514(3)
C18 H18 0.9800
C18 C19 1.511(3)
C21 H21A 0.9600
C21 H21B 0.9600
C21 H21C 0.9600
C22 H22A 0.9600
C22 H22B 0.9600
C22 H22C 0.9600

loop_
_geom_torsion_atom_site_label_1
_geom_torsion_atom_site_label_2
_geom_torsion_atom_site_label_3
_geom_torsion_atom_site_label_4
_geom_torsion
O1 C5 C7 C8 173.6(3)
O1 C5 C7 C9 -66.7(3)
O2 C6 C8 C7 -179.8(2)
O2 C6 C8 C10 61.9(3)
N1 C5 C7 C8 -5.0(3)
N1 C5 C7 C9 114.7(2)
N1 C6 C8 C7 1.9(2)
N1 C6 C8 C10 -116.4(2)
C1 N1 C5 O1 9.8(4)
C1 N1 C5 C7 -171.6(2)
C1 N1 C6 O2 -5.4(4)
C1 N1 C6 C8 172.8(2)
C5 N1 C1 C2 -116.5(3)
C5 N1 C1 C2A -61.1(11)
C5 N1 C1 C3 123.7(4)
C5 N1 C1 C3A 57.1(11)
C5 N1 C1 C4 2.5(5)
C5 N1 C1 C4A -177.0(11)
C5 N1 C6 O2 176.4(2)
C5 N1 C6 C8 -5.3(3)
C5 C7 C8 C6 1.8(2)
C5 C7 C8 C10 119.8(2)
C5 C7 C9 C11 -60.3(2)
C5 C7 C9 C17 -177.13(19)
C6 N1 C1 C2 65.6(4)
C6 N1 C1 C2A 121.1(10)
C6 N1 C1 C3 -54.1(4)
C6 N1 C1 C3A -120.7(11)
C6 N1 C1 C4 -175.4(4)
C6 N1 C1 C4A 5.1(11)
C6 N1 C5 O1 -172.1(3)
C6 N1 C5 C7 6.5(3)
C6 C8 C10 C12 59.7(2)
C6 C8 C10 C18 175.10(18)
C7 C8 C10 C12 -55.0(2)
C7 C8 C10 C18 60.3(2)
C7 C9 C11 C12 -56.8(3)
C7 C9 C11 C14 120.8(3)
C7 C9 C17 C18 64.5(2)
C7 C9 C17 C20 -170.46(18)
C8 C7 C9 C11 56.1(3)
C8 C7 C9 C17 -60.7(2)
C8 C10 C12 C11 58.4(2)
C8 C10 C12 C13 -120.7(2)
C8 C10 C18 C17 -55.8(2)
C8 C10 C18 C19 68.4(2)
C9 C7 C8 C6 -118.9(2)
C9 C7 C8 C10 -1.0(3)
C9 C11 C12 C10 -1.4(3)
C9 C11 C12 C13 177.7(2)
C9 C11 C14 C15 -177.1(2)
C9 C17 C18 C10 -5.9(2)
C9 C17 C18 C19 -128.7(2)
C9 C17 C20 O3 7.1(4)
C9 C17 C20 O4 -174.05(19)
C10 C12 C13 C16 178.4(2)
C10 C18 C19 O5 -94.0(3)
C10 C18 C19 O6 83.1(2)
C11 C9 C17 C18 -51.1(2)
C11 C9 C17 C20 73.9(2)
C11 C12 C13 C16 -0.6(4)
C11 C14 C15 C16 -0.1(4)
C12 C10 C18 C17 59.6(2)
C12 C10 C18 C19 -176.15(19)
C12 C11 C14 C15 0.4(4)
C12 C13 C16 C15 0.9(4)
C14 C11 C12 C10 -179.2(2)
C14 C11 C12 C13 -0.1(3)
C14 C15 C16 C13 -0.6(4)
C17 C9 C11 C12 57.8(3)
C17 C9 C11 C14 -124.6(3)
C17 C18 C19 O5 28.2(3)
C17 C18 C19 O6 -154.69(19)
C18 C10 C12 C11 -57.7(2)
C18 C10 C12 C13 123.2(2)
C18 C17 C20 O3 131.2(3)
C18 C17 C20 O4 -49.9(3)
C20 C17 C18 C10 -131.2(2)
C20 C17 C18 C19 106.1(2)
C21 O4 C20 O3 -1.0(4)
C21 O4 C20 C17 -179.9(2)
C22 O6 C19 O5 0.9(4)
C22 O6 C19 C18 -176.2(2)
